data_7230267
loop_
_publ_author_name
'Liu, Ning'
'Duan, Binghui'
'Lu, Xianming'
'Mo, Hongchang'
'Xu, Minghui'
'Zhang, Qian'
'Wang, Bozhou'

_publ_section_title
;
 Preparation of CL-20/DNDAP cocrystals by a rapid and continuous spray
 drying method: an alternative to cocrystal formation
;
_journal_issue 14
_journal_name_full CrystEngComm
_journal_page_first 2060
_journal_paper_doi 10.1039/C8CE00006A
_journal_volume 20
_journal_year 2018
_chemical_formula_moiety 'C15 H20 N28 O28'
_chemical_formula_sum 'C15 H20 N28 O28'
_chemical_formula_weight 1040.59
_chemical_melting_point 54.4
_chemical_name_common CLD
_space_group_IT_number 14
_space_group_name_Hall '-P 2ybc'
_space_group_name_H-M_alt 'P 1 21/c 1'
_symmetry_cell_setting monoclinic
_symmetry_space_group_name_Hall '-P 2ybc'
_symmetry_space_group_name_H-M 'P 1 21/c 1'
_atom_sites_solution_hydrogens geom
_atom_sites_solution_primary direct
_atom_sites_solution_secondary difmap
_audit_creation_method SHELXL-97
_audit_update_record
;
2017-09-05 deposited with the CCDC.
2018-03-06 downloaded from the CCDC.
;
_cell_angle_alpha 90.00
_cell_angle_beta 104.648(3)
_cell_angle_gamma 90.00
_cell_formula_units_Z 4
_cell_length_a 13.022(2)
_cell_length_b 22.619(4)
_cell_length_c 12.962(2)
_cell_measurement_reflns_used 6460
_cell_measurement_temperature 296(2)
_cell_measurement_theta_max 26.16
_cell_measurement_theta_min 2.42
_cell_volume 3693.8(10)
_computing_cell_refinement 'Bruker SAINT'
_computing_data_collection 'Bruker APEX2'
_computing_data_reduction 'Bruker SAINT'
_computing_molecular_graphics 'Bruker SHELXTL'
_computing_publication_material 'Bruker SHELXTL'
_computing_structure_refinement 'SHELXL-97 (Sheldrick, 2008)'
_computing_structure_solution 'SHELXS-97 (Sheldrick, 2008)'
_diffrn_ambient_temperature 296(2)
_diffrn_measured_fraction_theta_full 0.999
_diffrn_measured_fraction_theta_max 0.999
_diffrn_measurement_device_type 'Bruker APEX-II CCD'
_diffrn_measurement_method '\f and \w scans'
_diffrn_radiation_monochromator graphite
_diffrn_radiation_source 'fine-focus sealed tube'
_diffrn_radiation_type MoK\a
_diffrn_radiation_wavelength 0.71073
_diffrn_reflns_av_R_equivalents 0.0347
_diffrn_reflns_av_sigmaI/netI 0.0390
_diffrn_reflns_limit_h_max 14
_diffrn_reflns_limit_h_min -15
_diffrn_reflns_limit_k_max 23
_diffrn_reflns_limit_k_min -27
_diffrn_reflns_limit_l_max 15
_diffrn_reflns_limit_l_min -8
_diffrn_reflns_number 17990
_diffrn_reflns_theta_full 25.10
_diffrn_reflns_theta_max 25.10
_diffrn_reflns_theta_min 1.62
_exptl_absorpt_coefficient_mu 0.178
_exptl_absorpt_correction_T_max 0.9688
_exptl_absorpt_correction_T_min 0.9375
_exptl_absorpt_correction_type none
_exptl_crystal_colour colourless
_exptl_crystal_density_diffrn 1.871
_exptl_crystal_density_meas 1.84
_exptl_crystal_density_method 'not measured'
_exptl_crystal_description prism
_exptl_crystal_F_000 2120
_exptl_crystal_size_max 0.37
_exptl_crystal_size_mid 0.29
_exptl_crystal_size_min 0.18
_refine_diff_density_max 0.242
_refine_diff_density_min -0.216
_refine_diff_density_rms 0.047
_refine_ls_extinction_coef 0.0007(2)
_refine_ls_extinction_expression Fc^*^=kFc[1+0.001xFc^2^\l^3^/sin(2\q)]^-1/4^
_refine_ls_extinction_method SHELXL
_refine_ls_goodness_of_fit_ref 1.013
_refine_ls_hydrogen_treatment mixed
_refine_ls_matrix_type full
_refine_ls_number_parameters 643
_refine_ls_number_reflns 6571
_refine_ls_number_restraints 0
_refine_ls_restrained_S_all 1.013
_refine_ls_R_factor_all 0.0539
_refine_ls_R_factor_gt 0.0382
_refine_ls_shift/su_max 0.001
_refine_ls_shift/su_mean 0.000
_refine_ls_structure_factor_coef Fsqd
_refine_ls_weighting_details 'calc w=1/[\s^2^(Fo^2^)+(0.0448P)^2^+1.4400P] where P=(Fo^2^+2Fc^2^)/3'
_refine_ls_weighting_scheme calc
_refine_ls_wR_factor_gt 0.0922
_refine_ls_wR_factor_ref 0.1024
_reflns_number_gt 4995
_reflns_number_total 6571
_reflns_threshold_expression >2sigma(I)
_cod_data_source_file c8ce00006a2.cif
_cod_data_source_block xb0675
_cod_depositor_comments
;
The following automatic conversions were performed:

'_symmetry_cell_setting' value 'Monoclinic' changed to 'monoclinic'
according to
/home/data/users/saulius/crontab/automatic-downloads/rss-feeds/RSC/lib/dictionaries/cif_core.dic
dictionary named 'cif_core.dic' version 2.4.2 from 2011-04-26.

Automatic conversion script
Id: cif_fix_values 4973 2017-02-22 13:04:09Z antanas 

 Adding full bibliography for 7230267.cif.
;
_cod_original_cell_volume 3693.7(12)
_cod_original_sg_symbol_H-M P2(1)/c
_cod_database_code 7230267

loop_
_symmetry_equiv_pos_as_xyz
'x, y, z'
'-x, y+1/2, -z+1/2'
'-x, -y, -z'
'x, -y-1/2, z-1/2'

loop_
_atom_site_label
_atom_site_type_symbol
_atom_site_fract_x
_atom_site_fract_y
_atom_site_fract_z
_atom_site_U_iso_or_equiv
_atom_site_adp_type
_atom_site_occupancy
_atom_site_symmetry_multiplicity
_atom_site_calc_flag
_atom_site_refinement_flags
N1 N 0.27949(13) 0.57126(8) 0.84168(13) 0.0354(4) Uani 1 1 d .
N2 N 0.22413(13) 0.65440(8) 0.91634(12) 0.0338(4) Uani 1 1 d .
N3 N 0.35554(13) 0.71519(7) 0.86665(12) 0.0308(4) Uani 1 1 d .
N4 N 0.18650(12) 0.70678(7) 0.73063(12) 0.0303(4) Uani 1 1 d .
N5 N 0.23564(12) 0.62481(7) 0.66041(12) 0.0290(4) Uani 1 1 d .
N6 N 0.27940(18) 0.51432(9) 0.88636(15) 0.0450(5) Uani 1 1 d .
N7 N 0.19090(16) 0.64798(9) 1.01218(15) 0.0429(5) Uani 1 1 d .
N8 N 0.38192(14) 0.76973(8) 0.91977(15) 0.0387(4) Uani 1 1 d .
N9 N 0.12421(14) 0.74430(9) 0.77459(14) 0.0404(5) Uani 1 1 d .
N10 N 0.19379(14) 0.62615(7) 0.54718(13) 0.0321(4) Uani 1 1 d .
N11 N 0.48429(13) 0.58936(8) 0.74803(15) 0.0381(4) Uani 1 1 d .
N12 N 0.41137(12) 0.62643(7) 0.78233(13) 0.0295(4) Uani 1 1 d .
N13 N 0.22717(12) 0.42093(7) 0.65818(13) 0.0303(4) Uani 1 1 d .
N14 N 0.09428(12) 0.36564(7) 0.71547(13) 0.0311(4) Uani 1 1 d .
N15 N 0.27620(12) 0.35012(8) 0.81696(12) 0.0316(4) Uani 1 1 d .
N16 N 0.29907(12) 0.27604(7) 0.70228(13) 0.0298(4) Uani 1 1 d .
N17 N 0.12036(13) 0.28433(7) 0.59572(13) 0.0309(4) Uani 1 1 d .
N18 N 0.24736(12) 0.35049(7) 0.54451(12) 0.0296(4) Uani 1 1 d .
N19 N 0.23276(15) 0.47917(8) 0.61967(14) 0.0391(4) Uani 1 1 d .
N20 N 0.04123(14) 0.40340(9) 0.77274(17) 0.0454(5) Uani 1 1 d .
N21 N 0.32718(15) 0.34353(8) 0.92705(14) 0.0409(5) Uani 1 1 d .
N22 N 0.36585(15) 0.22667(8) 0.73978(14) 0.0382(4) Uani 1 1 d .
N23 N 0.06957(14) 0.23741(8) 0.53234(14) 0.0363(4) Uani 1 1 d .
N24 N 0.29629(16) 0.31311(9) 0.48934(14) 0.0424(5) Uani 1 1 d .
N25 N 0.15486(18) 0.44656(10) 0.30792(18) 0.0568(6) Uani 1 1 d .
N26 N 0.18351(15) 0.47772(9) 0.23088(15) 0.0446(5) Uani 1 1 d .
N27 N 0.33916(13) 0.54278(9) 0.27847(14) 0.0400(4) Uani 1 1 d .
N28 N 0.38118(14) 0.56039(8) 0.19896(15) 0.0396(4) Uani 1 1 d .
O1 O 0.19213(15) 0.49391(8) 0.88507(15) 0.0638(5) Uani 1 1 d .
O2 O 0.36461(16) 0.48988(8) 0.91473(16) 0.0649(5) Uani 1 1 d .
O3 O 0.11618(13) 0.61559(9) 1.00919(13) 0.0567(5) Uani 1 1 d .
O4 O 0.23799(16) 0.67817(9) 1.08653(14) 0.0671(5) Uani 1 1 d .
O5 O 0.39772(14) 0.76834(7) 1.01622(13) 0.0546(5) Uani 1 1 d .
O6 O 0.39086(13) 0.81164(7) 0.86470(13) 0.0513(4) Uani 1 1 d .
O7 O 0.03776(12) 0.72437(8) 0.77841(14) 0.0566(5) Uani 1 1 d .
O8 O 0.16002(14) 0.79304(8) 0.80235(15) 0.0582(5) Uani 1 1 d .
O9 O 0.53779(14) 0.55730(8) 0.81596(15) 0.0625(5) Uani 1 1 d .
O10 O 0.48996(12) 0.59525(7) 0.65662(13) 0.0475(4) Uani 1 1 d .
O11 O 0.09789(12) 0.62598(8) 0.51358(12) 0.0470(4) Uani 1 1 d .
O12 O 0.25877(12) 0.62345(7) 0.49479(11) 0.0463(4) Uani 1 1 d .
O13 O 0.31985(13) 0.49697(7) 0.61649(14) 0.0511(4) Uani 1 1 d .
O14 O 0.15051(13) 0.50724(7) 0.60096(16) 0.0593(5) Uani 1 1 d .
O15 O 0.03871(16) 0.38761(9) 0.86083(16) 0.0691(6) Uani 1 1 d .
O16 O -0.00020(14) 0.44742(8) 0.72514(16) 0.0613(5) Uani 1 1 d .
O17 O 0.42385(13) 0.34222(9) 0.95118(13) 0.0574(5) Uani 1 1 d .
O18 O 0.27011(14) 0.34274(9) 0.98763(13) 0.0642(5) Uani 1 1 d .
O19 O 0.46068(12) 0.23704(8) 0.76594(14) 0.0553(5) Uani 1 1 d .
O20 O 0.32251(14) 0.17908(7) 0.73530(14) 0.0542(4) Uani 1 1 d .
O21 O 0.08124(14) 0.18894(7) 0.57225(13) 0.0511(4) Uani 1 1 d .
O22 O 0.01564(15) 0.25048(8) 0.44380(13) 0.0609(5) Uani 1 1 d .
O23 O 0.39257(14) 0.31519(9) 0.51012(16) 0.0692(6) Uani 1 1 d .
O24 O 0.23797(14) 0.28138(8) 0.42225(13) 0.0571(5) Uani 1 1 d .
O25 O 0.1895(2) 0.46274(11) 0.40041(16) 0.0951(8) Uani 1 1 d .
O26 O 0.09656(19) 0.40340(10) 0.28215(18) 0.0850(7) Uani 1 1 d .
O27 O 0.32514(13) 0.55893(8) 0.10661(13) 0.0534(4) Uani 1 1 d .
O28 O 0.47527(13) 0.57583(8) 0.22320(14) 0.0584(5) Uani 1 1 d .
C1 C 0.37577(15) 0.60764(9) 0.87448(15) 0.0305(4) Uani 1 1 d .
H5 H 0.4321 0.5866 0.9258 0.037 Uiso 1 1 calc R
C2 C 0.33826(15) 0.66403(9) 0.92688(15) 0.0300(4) Uani 1 1 d .
H4 H 0.3770 0.6677 1.0020 0.036 Uiso 1 1 calc R
C3 C 0.33614(14) 0.65894(8) 0.70079(15) 0.0281(4) Uani 1 1 d .
H7 H 0.3674 0.6697 0.6421 0.034 Uiso 1 1 calc R
C4 C 0.30257(14) 0.71559(9) 0.75410(15) 0.0277(4) Uani 1 1 d .
H8 H 0.3197 0.7516 0.7198 0.033 Uiso 1 1 calc R
C5 C 0.18778(16) 0.60994(10) 0.83297(16) 0.0349(5) Uani 1 1 d .
H2 H 0.1261 0.5881 0.8432 0.042 Uiso 1 1 calc R
C6 C 0.16172(15) 0.64353(9) 0.72151(15) 0.0309(5) Uani 1 1 d .
H11 H 0.0881 0.6368 0.6816 0.037 Uiso 1 1 calc R
C7 C 0.33763(14) 0.33484(9) 0.74100(15) 0.0289(4) Uani 1 1 d .
H23 H 0.4141 0.3348 0.7743 0.035 Uiso 1 1 calc R
C8 C 0.30712(15) 0.37935(9) 0.64247(15) 0.0289(4) Uani 1 1 d .
H15 H 0.3698 0.3999 0.6316 0.035 Uiso 1 1 calc R
C9 C 0.12231(15) 0.39143(9) 0.62440(16) 0.0302(4) Uani 1 1 d .
H14A H 0.0676 0.4193 0.5875 0.036 Uiso 1 1 calc R
C10 C 0.13669(15) 0.34012(8) 0.54806(15) 0.0292(4) Uani 1 1 d .
H17 H 0.0880 0.3446 0.4773 0.035 Uiso 1 1 calc R
C11 C 0.16913(15) 0.32368(9) 0.77784(15) 0.0306(4) Uani 1 1 d .
H20 H 0.1433 0.3081 0.8372 0.037 Uiso 1 1 calc R
C12 C 0.18586(15) 0.27222(9) 0.70152(15) 0.0290(4) Uani 1 1 d .
H19 H 0.1688 0.2337 0.7274 0.035 Uiso 1 1 calc R
C13 C 0.1378(3) 0.45974(17) 0.1216(2) 0.0986(13) Uani 1 1 d .
H25A H 0.1472 0.4179 0.1150 0.148 Uiso 1 1 calc R
H25B H 0.1726 0.4804 0.0752 0.148 Uiso 1 1 calc R
H25C H 0.0635 0.4690 0.1021 0.148 Uiso 1 1 calc R
C14 C 0.22449(16) 0.53759(10) 0.25722(18) 0.0386(5) Uani 1 1 d .
H26A H 0.1923 0.5636 0.1985 0.046 Uiso 1 1 calc R
H26B H 0.2027 0.5511 0.3195 0.046 Uiso 1 1 calc R
C15 C 0.40838(18) 0.54023(11) 0.38648(18) 0.0459(6) Uani 1 1 d .
H27A H 0.4700 0.5169 0.3864 0.069 Uiso 1 1 calc R
H27B H 0.3707 0.5226 0.4334 0.069 Uiso 1 1 calc R
H27C H 0.4299 0.5795 0.4106 0.069 Uiso 1 1 calc R

loop_
_atom_site_aniso_label
_atom_site_aniso_U_11
_atom_site_aniso_U_22
_atom_site_aniso_U_33
_atom_site_aniso_U_23
_atom_site_aniso_U_13
_atom_site_aniso_U_12
N1 0.0366(10) 0.0321(10) 0.0364(10) 0.0078(8) 0.0071(8) -0.0045(8)
N2 0.0329(9) 0.0444(11) 0.0252(9) 0.0016(8) 0.0094(7) -0.0011(8)
N3 0.0344(9) 0.0268(9) 0.0284(9) -0.0047(7) 0.0025(7) -0.0020(7)
N4 0.0263(9) 0.0348(10) 0.0297(9) -0.0005(7) 0.0071(7) 0.0042(7)
N5 0.0276(8) 0.0357(10) 0.0224(8) -0.0027(7) 0.0038(7) -0.0048(7)
N6 0.0632(14) 0.0351(11) 0.0388(11) -0.0003(8) 0.0167(10) -0.0080(10)
N7 0.0445(11) 0.0540(13) 0.0330(10) 0.0056(9) 0.0148(9) 0.0107(10)
N8 0.0369(10) 0.0335(11) 0.0420(11) -0.0104(9) 0.0031(8) 0.0007(8)
N9 0.0334(10) 0.0529(13) 0.0347(10) 0.0006(9) 0.0083(8) 0.0145(9)
N10 0.0380(10) 0.0279(9) 0.0276(9) -0.0010(7) 0.0029(8) -0.0025(7)
N11 0.0333(10) 0.0329(10) 0.0488(12) -0.0055(9) 0.0120(9) 0.0006(8)
N12 0.0254(8) 0.0298(9) 0.0334(9) -0.0004(7) 0.0073(7) 0.0033(7)
N13 0.0284(9) 0.0249(9) 0.0369(9) 0.0014(7) 0.0067(7) -0.0029(7)
N14 0.0236(8) 0.0327(9) 0.0379(9) -0.0001(8) 0.0095(7) 0.0029(7)
N15 0.0255(8) 0.0430(10) 0.0240(8) 0.0002(7) 0.0019(7) -0.0012(7)
N16 0.0256(8) 0.0280(9) 0.0335(9) 0.0041(7) 0.0031(7) 0.0041(7)
N17 0.0313(9) 0.0268(9) 0.0301(9) 0.0003(7) -0.0008(7) -0.0067(7)
N18 0.0297(9) 0.0319(9) 0.0273(8) -0.0005(7) 0.0076(7) 0.0001(7)
N19 0.0430(11) 0.0290(10) 0.0435(11) -0.0022(8) 0.0074(9) -0.0045(9)
N20 0.0333(10) 0.0471(12) 0.0616(13) -0.0061(10) 0.0225(9) -0.0008(9)
N21 0.0417(11) 0.0490(12) 0.0281(9) -0.0012(8) 0.0014(8) -0.0041(9)
N22 0.0413(11) 0.0375(12) 0.0348(10) 0.0037(8) 0.0076(8) 0.0135(9)
N23 0.0364(10) 0.0333(11) 0.0368(10) -0.0062(8) 0.0051(8) -0.0060(8)
N24 0.0492(12) 0.0467(12) 0.0342(10) -0.0032(9) 0.0159(9) 0.0025(9)
N25 0.0662(15) 0.0491(14) 0.0548(14) 0.0095(11) 0.0147(11) -0.0078(11)
N26 0.0466(11) 0.0435(12) 0.0460(11) -0.0001(9) 0.0158(9) -0.0092(9)
N27 0.0298(9) 0.0514(12) 0.0392(10) 0.0050(9) 0.0094(8) 0.0009(8)
N28 0.0365(11) 0.0379(11) 0.0461(12) 0.0019(9) 0.0133(9) 0.0007(8)
O1 0.0728(13) 0.0490(11) 0.0733(13) 0.0054(9) 0.0256(10) -0.0246(10)
O2 0.0748(13) 0.0392(10) 0.0820(14) 0.0141(9) 0.0222(11) 0.0120(9)
O3 0.0413(9) 0.0865(14) 0.0480(10) 0.0128(9) 0.0219(8) -0.0011(9)
O4 0.0870(14) 0.0792(14) 0.0403(10) -0.0184(10) 0.0259(10) -0.0064(11)
O5 0.0722(12) 0.0486(10) 0.0374(10) -0.0170(8) 0.0035(8) 0.0015(9)
O6 0.0615(11) 0.0303(9) 0.0580(11) -0.0035(8) 0.0074(8) -0.0069(8)
O7 0.0328(9) 0.0815(13) 0.0602(11) -0.0015(9) 0.0206(8) 0.0088(8)
O8 0.0574(11) 0.0487(11) 0.0688(12) -0.0183(9) 0.0166(9) 0.0107(9)
O9 0.0609(11) 0.0580(12) 0.0705(12) 0.0140(10) 0.0201(9) 0.0326(9)
O10 0.0491(10) 0.0483(10) 0.0516(10) -0.0078(8) 0.0248(8) 0.0041(8)
O11 0.0331(9) 0.0628(11) 0.0372(9) -0.0012(8) -0.0056(7) 0.0002(7)
O12 0.0497(9) 0.0605(11) 0.0311(8) -0.0055(7) 0.0149(7) -0.0052(8)
O13 0.0444(10) 0.0389(9) 0.0700(12) 0.0042(8) 0.0145(8) -0.0140(7)
O14 0.0482(10) 0.0303(9) 0.0957(14) 0.0064(9) 0.0113(9) 0.0062(8)
O15 0.0881(14) 0.0674(13) 0.0723(13) 0.0032(10) 0.0581(11) 0.0081(11)
O16 0.0518(11) 0.0525(11) 0.0829(14) 0.0019(10) 0.0233(9) 0.0218(9)
O17 0.0371(10) 0.0858(14) 0.0400(9) 0.0012(9) -0.0076(7) -0.0026(9)
O18 0.0630(11) 0.0997(16) 0.0321(9) -0.0068(9) 0.0163(8) -0.0106(10)
O19 0.0307(9) 0.0607(11) 0.0710(12) 0.0062(9) 0.0062(8) 0.0167(8)
O20 0.0629(11) 0.0319(10) 0.0637(11) 0.0079(8) 0.0087(9) 0.0099(8)
O21 0.0719(12) 0.0284(9) 0.0505(10) -0.0027(8) 0.0111(8) -0.0094(8)
O22 0.0711(12) 0.0493(11) 0.0439(10) -0.0038(8) -0.0195(9) -0.0113(9)
O23 0.0419(11) 0.0921(15) 0.0803(13) -0.0223(11) 0.0280(10) 0.0035(10)
O24 0.0675(12) 0.0602(12) 0.0437(10) -0.0201(9) 0.0142(9) -0.0045(9)
O25 0.136(2) 0.0917(17) 0.0459(12) 0.0191(12) 0.0022(12) -0.0351(15)
O26 0.1087(17) 0.0629(14) 0.0876(15) 0.0004(11) 0.0325(13) -0.0423(13)
O27 0.0485(10) 0.0689(12) 0.0420(10) 0.0120(8) 0.0100(8) 0.0040(8)
O28 0.0410(10) 0.0664(12) 0.0703(12) -0.0027(9) 0.0188(8) -0.0180(8)
C1 0.0292(10) 0.0298(11) 0.0297(10) 0.0019(8) 0.0022(8) -0.0007(8)
C2 0.0273(10) 0.0347(12) 0.0258(10) 0.0003(8) 0.0027(8) 0.0009(8)
C3 0.0255(10) 0.0302(11) 0.0286(10) -0.0005(8) 0.0069(8) -0.0031(8)
C4 0.0253(10) 0.0289(11) 0.0285(10) 0.0014(8) 0.0060(8) -0.0003(8)
C5 0.0305(11) 0.0424(13) 0.0317(11) 0.0025(9) 0.0079(9) -0.0076(9)
C6 0.0263(10) 0.0381(12) 0.0272(10) -0.0004(9) 0.0045(8) -0.0055(8)
C7 0.0206(9) 0.0357(12) 0.0286(10) 0.0007(8) 0.0027(8) 0.0000(8)
C8 0.0260(10) 0.0305(11) 0.0295(10) 0.0003(8) 0.0061(8) -0.0029(8)
C9 0.0231(10) 0.0293(11) 0.0356(11) -0.0010(9) 0.0024(8) -0.0010(8)
C10 0.0285(10) 0.0284(11) 0.0275(10) 0.0031(8) 0.0011(8) -0.0009(8)
C11 0.0263(10) 0.0368(12) 0.0286(10) 0.0022(9) 0.0069(8) -0.0024(9)
C12 0.0265(10) 0.0314(11) 0.0282(10) 0.0046(8) 0.0051(8) -0.0011(8)
C13 0.147(3) 0.100(3) 0.0563(19) -0.0271(18) 0.039(2) -0.070(3)
C14 0.0315(11) 0.0392(13) 0.0452(13) -0.0001(10) 0.0099(10) 0.0021(9)
C15 0.0406(13) 0.0525(15) 0.0412(13) -0.0029(11) 0.0043(10) 0.0039(11)

loop_
_atom_type_symbol
_atom_type_description
_atom_type_scat_dispersion_real
_atom_type_scat_dispersion_imag
_atom_type_scat_source
C C 0.0033 0.0016 'International Tables Vol C Tables 4.2.6.8 and 6.1.1.4'
H H 0.0000 0.0000 'International Tables Vol C Tables 4.2.6.8 and 6.1.1.4'
N N 0.0061 0.0033 'International Tables Vol C Tables 4.2.6.8 and 6.1.1.4'
O O 0.0106 0.0060 'International Tables Vol C Tables 4.2.6.8 and 6.1.1.4'

loop_
_geom_angle_atom_site_label_1
_geom_angle_atom_site_label_2
_geom_angle_atom_site_label_3
_geom_angle
N6 N1 C5 119.49(17)
N6 N1 C1 118.75(16)
C5 N1 C1 107.92(16)
N7 N2 C5 117.48(17)
N7 N2 C2 117.16(15)
C5 N2 C2 107.47(15)
N8 N3 C2 119.21(16)
N8 N3 C4 118.76(16)
C2 N3 C4 116.74(15)
N9 N4 C6 119.30(16)
N9 N4 C4 120.34(16)
C6 N4 C4 109.96(15)
N10 N5 C6 114.78(15)
N10 N5 C3 114.89(14)
C6 N5 C3 107.46(15)
O2 N6 O1 127.5(2)
O2 N6 N1 116.44(19)
O1 N6 N1 115.8(2)
O4 N7 O3 127.3(2)
O4 N7 N2 115.60(19)
O3 N7 N2 116.95(19)
O5 N8 O6 127.65(18)
O5 N8 N3 115.85(18)
O6 N8 N3 116.40(17)
O8 N9 O7 127.55(19)
O8 N9 N4 117.04(18)
O7 N9 N4 115.4(2)
O11 N10 O12 126.79(17)
O11 N10 N5 117.28(16)
O12 N10 N5 115.75(16)
O10 N11 O9 127.45(19)
O10 N11 N12 116.86(17)
O9 N11 N12 115.59(18)
N11 N12 C3 117.02(16)
N11 N12 C1 117.60(16)
C3 N12 C1 116.89(15)
N19 N13 C8 116.70(15)
N19 N13 C9 116.09(15)
C8 N13 C9 107.81(15)
N20 N14 C9 116.18(17)
N20 N14 C11 116.69(16)
C9 N14 C11 116.53(15)
N21 N15 C7 117.15(15)
N21 N15 C11 117.44(15)
C7 N15 C11 107.59(15)
N22 N16 C7 117.94(15)
N22 N16 C12 118.67(16)
C7 N16 C12 108.12(15)
N23 N17 C10 120.64(16)
N23 N17 C12 119.36(16)
C10 N17 C12 117.11(15)
N24 N18 C8 120.96(16)
N24 N18 C10 120.53(16)
C8 N18 C10 110.72(15)
O14 N19 O13 127.13(19)
O14 N19 N13 115.76(17)
O13 N19 N13 116.87(17)
O15 N20 O16 127.3(2)
O15 N20 N14 116.8(2)
O16 N20 N14 115.91(19)
O18 N21 O17 126.68(19)
O18 N21 N15 116.45(18)
O17 N21 N15 116.76(17)
O20 N22 O19 127.77(19)
O20 N22 N16 116.38(18)
O19 N22 N16 115.65(18)
O21 N23 O22 127.15(18)
O21 N23 N17 116.59(17)
O22 N23 N17 116.22(17)
O23 N24 O24 126.7(2)
O23 N24 N18 116.88(19)
O24 N24 N18 116.44(18)
O25 N25 O26 123.5(2)
O25 N25 N26 117.8(2)
O26 N25 N26 118.7(2)
N25 N26 C13 117.1(2)
N25 N26 C14 117.59(19)
C13 N26 C14 121.5(2)
N28 N27 C14 118.48(17)
N28 N27 C15 118.31(18)
C14 N27 C15 122.24(18)
O27 N28 O28 123.98(19)
O27 N28 N27 118.70(18)
O28 N28 N27 117.30(18)
N12 C1 N1 110.66(15)
N12 C1 C2 108.39(15)
N1 C1 C2 104.04(15)
N12 C1 H5 111.2
N1 C1 H5 111.2
C2 C1 H5 111.2
N3 C2 N2 111.06(15)
N3 C2 C1 107.89(15)
N2 C2 C1 104.77(15)
N3 C2 H4 111.0
N2 C2 H4 111.0
C1 C2 H4 111.0
N12 C3 N5 111.37(15)
N12 C3 C4 107.81(15)
N5 C3 C4 105.01(15)
N12 C3 H7 110.8
N5 C3 H7 110.8
C4 C3 H7 110.8
N3 C4 N4 114.11(15)
N3 C4 C3 108.89(15)
N4 C4 C3 100.57(14)
N3 C4 H8 110.9
N4 C4 H8 110.9
C3 C4 H8 110.9
N1 C5 N2 104.40(15)
N1 C5 C6 109.78(16)
N2 C5 C6 107.28(16)
N1 C5 H2 111.7
N2 C5 H2 111.7
C6 C5 H2 111.7
N5 C6 N4 99.53(14)
N5 C6 C5 109.67(16)
N4 C6 C5 113.64(16)
N5 C6 H11 111.2
N4 C6 H11 111.2
C5 C6 H11 111.2
N15 C7 N16 104.32(15)
N15 C7 C8 108.83(15)
N16 C7 C8 107.72(14)
N15 C7 H23 111.9
N16 C7 H23 111.9
C8 C7 H23 111.9
N13 C8 N18 99.63(14)
N13 C8 C7 109.76(15)
N18 C8 C7 112.51(16)
N13 C8 H15 111.5
N18 C8 H15 111.5
C7 C8 H15 111.5
N14 C9 N13 110.17(15)
N14 C9 C10 108.20(16)
N13 C9 C10 105.76(15)
N14 C9 H14A 110.9
N13 C9 H14A 110.9
C10 C9 H14A 110.9
N17 C10 N18 113.82(15)
N17 C10 C9 108.85(15)
N18 C10 C9 100.14(14)
N17 C10 H17 111.2
N18 C10 H17 111.2
C9 C10 H17 111.2
N14 C11 N15 111.56(16)
N14 C11 C12 108.24(15)
N15 C11 C12 104.17(15)
N14 C11 H20 110.9
N15 C11 H20 110.9
C12 C11 H20 110.9
N17 C12 N16 110.13(15)
N17 C12 C11 108.24(15)
N16 C12 C11 104.42(15)
N17 C12 H19 111.3
N16 C12 H19 111.3
C11 C12 H19 111.3
N26 C13 H25A 109.5
N26 C13 H25B 109.5
H25A C13 H25B 109.5
N26 C13 H25C 109.5
H25A C13 H25C 109.5
H25B C13 H25C 109.5
N27 C14 N26 114.55(18)
N27 C14 H26A 108.6
N26 C14 H26A 108.6
N27 C14 H26B 108.6
N26 C14 H26B 108.6
H26A C14 H26B 107.6
N27 C15 H27A 109.5
N27 C15 H27B 109.5
H27A C15 H27B 109.5
N27 C15 H27C 109.5
H27A C15 H27C 109.5
H27B C15 H27C 109.5

loop_
_geom_bond_atom_site_label_1
_geom_bond_atom_site_label_2
_geom_bond_distance
N1 N6 1.412(3)
N1 C5 1.462(3)
N1 C1 1.470(3)
N2 N7 1.422(2)
N2 C5 1.464(3)
N2 C2 1.474(2)
N3 N8 1.412(2)
N3 C2 1.445(3)
N3 C4 1.447(2)
N4 N9 1.392(2)
N4 C6 1.465(3)
N4 C4 1.478(2)
N5 N10 1.431(2)
N5 C6 1.456(2)
N5 C3 1.495(2)
N6 O2 1.211(3)
N6 O1 1.223(2)
N7 O4 1.213(3)
N7 O3 1.211(2)
N8 O5 1.215(2)
N8 O6 1.210(2)
N9 O8 1.216(3)
N9 O7 1.225(2)
N10 O11 1.214(2)
N10 O12 1.213(2)
N11 O10 1.213(2)
N11 O9 1.215(2)
N11 N12 1.420(2)
N12 C3 1.447(2)
N12 C1 1.450(2)
N13 N19 1.417(2)
N13 C8 1.455(3)
N13 C9 1.483(2)
N14 N20 1.420(2)
N14 C9 1.444(3)
N14 C11 1.451(2)
N15 N21 1.421(2)
N15 C7 1.459(2)
N15 C11 1.484(2)
N16 N22 1.423(2)
N16 C7 1.465(3)
N16 C12 1.474(2)
N17 N23 1.401(2)
N17 C10 1.444(2)
N17 C12 1.446(2)
N18 N24 1.365(2)
N18 C8 1.464(2)
N18 C10 1.472(2)
N19 O14 1.216(2)
N19 O13 1.214(2)
N20 O15 1.205(3)
N20 O16 1.223(3)
N21 O18 1.210(2)
N21 O17 1.218(2)
N22 O20 1.210(2)
N22 O19 1.218(2)
N23 O21 1.205(2)
N23 O22 1.221(2)
N24 O23 1.215(2)
N24 O24 1.230(2)
N25 O25 1.225(3)
N25 O26 1.230(3)
N25 N26 1.350(3)
N26 C13 1.449(3)
N26 C14 1.464(3)
N27 N28 1.344(2)
N27 C14 1.453(3)
N27 C15 1.462(3)
N28 O27 1.235(2)
N28 O28 1.236(2)
C1 C2 1.579(3)
C1 H5 0.9800
C2 H4 0.9800
C3 C4 1.570(3)
C3 H7 0.9800
C4 H8 0.9800
C5 C6 1.591(3)
C5 H2 0.9800
C6 H11 0.9800
C7 C8 1.595(3)
C7 H23 0.9800
C8 H15 0.9800
C9 C10 1.567(3)
C9 H14A 0.9800
C10 H17 0.9800
C11 C12 1.578(3)
C11 H20 0.9800
C12 H19 0.9800
C13 H25A 0.9600
C13 H25B 0.9600
C13 H25C 0.9600
C14 H26A 0.9700
C14 H26B 0.9700
C15 H27A 0.9600
C15 H27B 0.9600
C15 H27C 0.9600

loop_
_geom_torsion_atom_site_label_1
_geom_torsion_atom_site_label_2
_geom_torsion_atom_site_label_3
_geom_torsion_atom_site_label_4
_geom_torsion
C5 N1 N6 O2 -163.12(19)
C1 N1 N6 O2 -27.6(3)
C5 N1 N6 O1 21.7(3)
C1 N1 N6 O1 157.22(19)
C5 N2 N7 O4 166.31(19)
C2 N2 N7 O4 36.0(3)
C5 N2 N7 O3 -17.2(3)
C2 N2 N7 O3 -147.49(19)
C2 N3 N8 O5 6.4(3)
C4 N3 N8 O5 159.92(17)
C2 N3 N8 O6 -176.82(17)
C4 N3 N8 O6 -23.3(3)
C6 N4 N9 O8 164.22(18)
C4 N4 N9 O8 22.8(3)
C6 N4 N9 O7 -17.4(2)
C4 N4 N9 O7 -158.82(17)
C6 N5 N10 O11 -20.1(2)
C3 N5 N10 O11 -145.45(17)
C6 N5 N10 O12 164.50(17)
C3 N5 N10 O12 39.2(2)
O10 N11 N12 C3 12.0(2)
O9 N11 N12 C3 -171.48(18)
O10 N11 N12 C1 159.12(17)
O9 N11 N12 C1 -24.4(2)
C8 N13 N19 O14 156.87(18)
C9 N13 N19 O14 28.0(2)
C8 N13 N19 O13 -28.4(2)
C9 N13 N19 O13 -157.26(17)
C9 N14 N20 O15 -163.70(19)
C11 N14 N20 O15 -20.2(3)
C9 N14 N20 O16 18.9(3)
C11 N14 N20 O16 162.40(18)
C7 N15 N21 O18 -163.28(19)
C11 N15 N21 O18 -32.8(3)
C7 N15 N21 O17 20.3(3)
C11 N15 N21 O17 150.71(19)
C7 N16 N22 O20 157.54(18)
C12 N16 N22 O20 23.8(2)
C7 N16 N22 O19 -27.1(2)
C12 N16 N22 O19 -160.88(17)
C10 N17 N23 O21 162.55(18)
C12 N17 N23 O21 2.3(3)
C10 N17 N23 O22 -19.6(3)
C12 N17 N23 O22 -179.83(19)
C8 N18 N24 O23 -16.2(3)
C10 N18 N24 O23 -162.58(19)
C8 N18 N24 O24 164.96(18)
C10 N18 N24 O24 18.6(3)
O25 N25 N26 C13 -177.1(3)
O26 N25 N26 C13 3.5(4)
O25 N25 N26 C14 -18.8(3)
O26 N25 N26 C14 161.9(2)
C14 N27 N28 O27 -15.8(3)
C15 N27 N28 O27 175.3(2)
C14 N27 N28 O28 165.92(19)
C15 N27 N28 O28 -3.1(3)
N11 N12 C1 N1 -90.31(19)
C3 N12 C1 N1 56.8(2)
N11 N12 C1 C2 156.20(15)
C3 N12 C1 C2 -56.7(2)
N6 N1 C1 N12 124.87(18)
C5 N1 C1 N12 -94.99(18)
N6 N1 C1 C2 -118.90(18)
C5 N1 C1 C2 21.23(19)
N8 N3 C2 N2 98.06(19)
C4 N3 C2 N2 -56.0(2)
N8 N3 C2 C1 -147.65(16)
C4 N3 C2 C1 58.3(2)
N7 N2 C2 N3 -128.14(18)
C5 N2 C2 N3 97.02(18)
N7 N2 C2 C1 115.64(18)
C5 N2 C2 C1 -19.21(19)
N12 C1 C2 N3 -1.8(2)
N1 C1 C2 N3 -119.56(16)
N12 C1 C2 N2 116.65(16)
N1 C1 C2 N2 -1.16(18)
N11 N12 C3 N5 91.07(19)
C1 N12 C3 N5 -56.2(2)
N11 N12 C3 C4 -154.24(15)
C1 N12 C3 C4 58.5(2)
N10 N5 C3 N12 -137.07(16)
C6 N5 C3 N12 93.86(18)
N10 N5 C3 C4 106.51(17)
C6 N5 C3 C4 -22.56(19)
N8 N3 C4 N4 -99.5(2)
C2 N3 C4 N4 54.7(2)
N8 N3 C4 C3 149.09(16)
C2 N3 C4 C3 -56.8(2)
N9 N4 C4 N3 56.3(2)
C6 N4 C4 N3 -88.33(19)
N9 N4 C4 C3 172.72(16)
C6 N4 C4 C3 28.05(18)
N12 C3 C4 N3 -1.7(2)
N5 C3 C4 N3 117.19(16)
N12 C3 C4 N4 -121.85(15)
N5 C3 C4 N4 -3.01(18)
N6 N1 C5 N2 106.17(19)
C1 N1 C5 N2 -33.62(19)
N6 N1 C5 C6 -139.10(17)
C1 N1 C5 C6 81.11(18)
N7 N2 C5 N1 -102.08(18)
C2 N2 C5 N1 32.60(19)
N7 N2 C5 C6 141.44(16)
C2 N2 C5 C6 -83.88(18)
N10 N5 C6 N4 -90.75(17)
C3 N5 C6 N4 38.37(17)
N10 N5 C6 C5 149.79(15)
C3 N5 C6 C5 -81.09(18)
N9 N4 C6 N5 172.83(15)
C4 N4 C6 N5 -42.09(18)
N9 N4 C6 C5 -70.7(2)
C4 N4 C6 C5 74.40(19)
N1 C5 C6 N5 1.2(2)
N2 C5 C6 N5 114.05(17)
N1 C5 C6 N4 -109.22(18)
N2 C5 C6 N4 3.7(2)
N21 N15 C7 N16 101.27(18)
C11 N15 C7 N16 -33.63(18)
N21 N15 C7 C8 -143.96(16)
C11 N15 C7 C8 81.13(18)
N22 N16 C7 N15 -105.68(17)
C12 N16 C7 N15 32.48(18)
N22 N16 C7 C8 138.77(16)
C12 N16 C7 C8 -83.07(17)
N19 N13 C8 N18 -96.34(17)
C9 N13 C8 N18 36.40(18)
N19 N13 C8 C7 145.39(16)
C9 N13 C8 C7 -81.87(18)
N24 N18 C8 N13 170.16(16)
C10 N18 C8 N13 -40.50(18)
N24 N18 C8 C7 -73.6(2)
C10 N18 C8 C7 75.70(18)
N15 C7 C8 N13 -0.5(2)
N16 C7 C8 N13 112.05(16)
N15 C7 C8 N18 -110.45(17)
N16 C7 C8 N18 2.1(2)
N20 N14 C9 N13 87.02(19)
C11 N14 C9 N13 -56.6(2)
N20 N14 C9 C10 -157.81(15)
C11 N14 C9 C10 58.6(2)
N19 N13 C9 N14 -131.44(17)
C8 N13 C9 N14 95.49(18)
N19 N13 C9 C10 111.85(17)
C8 N13 C9 C10 -21.21(19)
N23 N17 C10 N18 -106.02(19)
C12 N17 C10 N18 54.6(2)
N23 N17 C10 C9 143.25(17)
C12 N17 C10 C9 -56.1(2)
N24 N18 C10 N17 60.9(2)
C8 N18 C10 N17 -88.61(19)
N24 N18 C10 C9 176.83(16)
C8 N18 C10 C9 27.34(18)
N14 C9 C10 N17 -1.7(2)
N13 C9 C10 N17 116.29(16)
N14 C9 C10 N18 -121.37(15)
N13 C9 C10 N18 -3.34(18)
N20 N14 C11 N15 -86.76(19)
C9 N14 C11 N15 56.6(2)
N20 N14 C11 C12 159.19(16)
C9 N14 C11 C12 -57.4(2)
N21 N15 C11 N14 130.49(17)
C7 N15 C11 N14 -94.76(18)
N21 N15 C11 C12 -112.97(18)
C7 N15 C11 C12 21.78(19)
N23 N17 C12 N16 104.32(19)
C10 N17 C12 N16 -56.6(2)
N23 N17 C12 C11 -142.10(17)
C10 N17 C12 C11 57.0(2)
N22 N16 C12 N17 -124.80(17)
C7 N16 C12 N17 97.39(17)
N22 N16 C12 C11 119.20(17)
C7 N16 C12 C11 -18.61(18)
N14 C11 C12 N17 -0.4(2)
N15 C11 C12 N17 -119.19(16)
N14 C11 C12 N16 116.96(16)
N15 C11 C12 N16 -1.87(18)
N28 N27 C14 N26 96.6(2)
C15 N27 C14 N26 -94.9(2)
N25 N26 C14 N27 102.4(2)
C13 N26 C14 N27 -100.3(3)
